data_7131297
loop_
_publ_author_name
'Qiu, Dong'
'Liu, Huiyang'
'Sun, Shuai'
'Ni, Hongyan'
'Su, Yijin'

_publ_section_title
;
 Bromide-mediated, C2-selective, and oxygenative alkylation of pyridinium
 salts using alkenes and molecular oxygen.
;
_journal_issue 19
_journal_name_full 'Chemical communications (Cambridge, England)'
_journal_page_first 2807
_journal_page_last 2810
_journal_paper_doi 10.1039/d2cc06138d
_journal_volume 59
_journal_year 2023
_chemical_formula_sum 'C24 H23 N O5'
_chemical_formula_weight 405.43
_space_group_IT_number 33
_space_group_name_Hall 'P 2c -2n'
_space_group_name_H-M_alt 'P n a 21'
_symmetry_cell_setting orthorhombic
_symmetry_space_group_name_H-M 'P n a 21'
_atom_sites_solution_hydrogens geom
_atom_sites_solution_primary direct
_atom_sites_solution_secondary difmap
_audit_creation_method SHELXL-97
_audit_update_record
;
2023-01-14 deposited with the CCDC.	2023-02-15 downloaded from the CCDC.
;
_cell_angle_alpha 90.00
_cell_angle_beta 90.00
_cell_angle_gamma 90.00
_cell_formula_units_Z 4
_cell_length_a 7.713(2)
_cell_length_b 13.434(4)
_cell_length_c 19.831(6)
_cell_measurement_reflns_used 3303
_cell_measurement_temperature 296(2)
_cell_measurement_theta_max 22.43
_cell_measurement_theta_min 3.05
_cell_volume 2054.8(10)
_computing_cell_refinement 'Bruker SMART'
_computing_data_collection 'Bruker SMART APEX II'
_computing_data_reduction 'Bruker SMART'
_computing_structure_refinement 'SHELXL-97 (Sheldrick, 2008)'
_computing_structure_solution 'SHELXS-97 (Sheldrick, 2008)'
_diffrn_ambient_temperature 296(2)
_diffrn_measured_fraction_theta_full 0.998
_diffrn_measured_fraction_theta_max 0.998
_diffrn_measurement_device_type 'Bruker APEX II area detector'
_diffrn_measurement_method '\w scans'
_diffrn_radiation_monochromator graphite
_diffrn_radiation_source 'fine-focus sealed tube'
_diffrn_radiation_type MoK\a
_diffrn_radiation_wavelength 0.71073
_diffrn_reflns_av_R_equivalents 0.0306
_diffrn_reflns_av_sigmaI/netI 0.0347
_diffrn_reflns_limit_h_max 9
_diffrn_reflns_limit_h_min -9
_diffrn_reflns_limit_k_max 14
_diffrn_reflns_limit_k_min -16
_diffrn_reflns_limit_l_max 24
_diffrn_reflns_limit_l_min -22
_diffrn_reflns_number 10225
_diffrn_reflns_theta_full 25.58
_diffrn_reflns_theta_max 25.58
_diffrn_reflns_theta_min 1.83
_exptl_absorpt_coefficient_mu 0.092
_exptl_absorpt_correction_T_max 0.9818
_exptl_absorpt_correction_T_min 0.9729
_exptl_absorpt_correction_type multi-scan
_exptl_absorpt_process_details SADABS
_exptl_crystal_colour yellow
_exptl_crystal_density_diffrn 1.311
_exptl_crystal_density_method 'not measured'
_exptl_crystal_description block
_exptl_crystal_F_000 856
_exptl_crystal_size_max 0.30
_exptl_crystal_size_mid 0.20
_exptl_crystal_size_min 0.20
_refine_diff_density_max 0.195
_refine_diff_density_min -0.212
_refine_diff_density_rms 0.068
_refine_ls_abs_structure_details 'Flack H D (1983), Acta Cryst. A39, 876-881'
_refine_ls_abs_structure_Flack 0.6(13)
_refine_ls_extinction_method none
_refine_ls_goodness_of_fit_ref 1.001
_refine_ls_hydrogen_treatment mixed
_refine_ls_matrix_type full
_refine_ls_number_parameters 273
_refine_ls_number_reflns 3690
_refine_ls_number_restraints 1
_refine_ls_restrained_S_all 1.001
_refine_ls_R_factor_all 0.0504
_refine_ls_R_factor_gt 0.0383
_refine_ls_shift/su_max 0.000
_refine_ls_shift/su_mean 0.000
_refine_ls_structure_factor_coef Fsqd
_refine_ls_weighting_details 'calc w=1/[\s^2^(Fo^2^)+(0.0800P)^2^+0.2936P] where P=(Fo^2^+2Fc^2^)/3'
_refine_ls_weighting_scheme calc
_refine_ls_wR_factor_gt 0.1087
_refine_ls_wR_factor_ref 0.1291
_reflns_number_gt 3116
_reflns_number_total 3690
_reflns_threshold_expression >2sigma(I)
_cod_data_source_file d2cc06138d2.cif
_cod_data_source_block 1_CCDC1
_cod_depositor_comments
;
The following automatic conversions were performed:

data item '_exptl_absorpt_correction_type' value 'Multi-scan' was
changed to 'multi-scan' in accordance with the
/home/data/users/saulius/crontab/automatic-downloads/rss-feeds/RSC/lib/dictionaries/cif_core.dic
dictionary named 'cif_core.dic' version 2.4.2 last updated on
2011-04-26.

data item '_symmetry_cell_setting' value 'Orthorhombic' was changed
to 'orthorhombic' in accordance with the
/home/data/users/saulius/crontab/automatic-downloads/rss-feeds/RSC/lib/dictionaries/cif_core.dic
dictionary named 'cif_core.dic' version 2.4.2 last updated on
2011-04-26.

Automatic conversion script
Id: cif_fix_values 7556 2019-12-06 15:28:31Z antanas 

 Adding full bibliography for 7131296--7131297.cif.
;
_cod_original_sg_symbol_H-M Pna2(1)
_cod_database_code 7131297

loop_
_symmetry_equiv_pos_as_xyz
'x, y, z'
'-x, -y, z+1/2'
'x+1/2, -y+1/2, z'
'-x+1/2, y+1/2, z+1/2'

loop_
_atom_site_label
_atom_site_type_symbol
_atom_site_fract_x
_atom_site_fract_y
_atom_site_fract_z
_atom_site_U_iso_or_equiv
_atom_site_adp_type
_atom_site_occupancy
_atom_site_symmetry_multiplicity
_atom_site_calc_flag
_atom_site_refinement_flags
_atom_site_disorder_assembly
_atom_site_disorder_group
C1 C 0.2674(3) 0.7857(2) 0.36725(14) 0.0460(6) Uani 1 1 d . . .
C2 C 0.3097(4) 0.8732(2) 0.40175(18) 0.0647(9) Uani 1 1 d . . .
H2 H 0.3010 0.9344 0.3801 0.078 Uiso 1 1 calc R . .
C3 C 0.3646(6) 0.8689(3) 0.4684(2) 0.0827(12) Uani 1 1 d . . .
H3 H 0.3871 0.9274 0.4918 0.099 Uiso 1 1 calc R . .
C4 C 0.3858(5) 0.7785(3) 0.49982(18) 0.0774(11) Uani 1 1 d . . .
H4 H 0.4263 0.7761 0.5440 0.093 Uiso 1 1 calc R . .
C5 C 0.3475(5) 0.6920(3) 0.46647(17) 0.0706(10) Uani 1 1 d . . .
H5 H 0.3634 0.6310 0.4877 0.085 Uiso 1 1 calc R . .
C6 C 0.2849(4) 0.6957(2) 0.40109(16) 0.0579(7) Uani 1 1 d . . .
H6 H 0.2540 0.6369 0.3794 0.069 Uiso 1 1 calc R . .
C7 C 0.2051(3) 0.78536(19) 0.29627(13) 0.0431(6) Uani 1 1 d . . .
C8 C 0.2237(4) 0.88044(19) 0.25448(12) 0.0405(6) Uani 1 1 d . . .
H8 H 0.3363 0.9116 0.2632 0.049 Uiso 1 1 calc R . .
C9 C 0.0739(3) 0.95425(17) 0.27232(13) 0.0405(5) Uani 1 1 d . . .
H9A H -0.0067 0.9235 0.3036 0.049 Uiso 1 1 calc R . .
H9B H 0.1203 1.0140 0.2930 0.049 Uiso 1 1 calc R . .
C10 C -0.0184(3) 0.97999(17) 0.20554(11) 0.0357(5) Uani 1 1 d . . .
C11 C 0.0236(3) 0.88115(17) 0.16424(12) 0.0371(5) Uani 1 1 d . . .
H11 H -0.0470 0.8279 0.1839 0.045 Uiso 1 1 calc R . .
C12 C -0.0087(4) 0.87956(19) 0.08871(13) 0.0432(6) Uani 1 1 d . . .
C13 C -0.1691(4) 0.8573(2) 0.06324(15) 0.0551(7) Uani 1 1 d . . .
H13 H -0.2593 0.8428 0.0927 0.066 Uiso 1 1 calc R . .
C14 C -0.1997(6) 0.8558(3) -0.00586(18) 0.0725(10) Uani 1 1 d . . .
H14 H -0.3098 0.8408 -0.0221 0.087 Uiso 1 1 calc R . .
C15 C -0.0689(6) 0.8763(3) -0.04978(17) 0.0775(11) Uani 1 1 d . . .
H15 H -0.0896 0.8760 -0.0960 0.093 Uiso 1 1 calc R . .
C16 C 0.0970(5) 0.8979(3) -0.02504(16) 0.0671(9) Uani 1 1 d . . .
H16 H 0.1861 0.9124 -0.0551 0.081 Uiso 1 1 calc R . .
C17 C 0.1304(4) 0.8980(2) 0.04444(14) 0.0519(7) Uani 1 1 d . . .
C18 C 0.3040(4) 0.9108(3) 0.07304(17) 0.0607(8) Uani 1 1 d . . .
H18 H 0.3940 0.9333 0.0458 0.073 Uiso 1 1 calc R . .
C19 C 0.3343(4) 0.8906(2) 0.13791(15) 0.0515(7) Uani 1 1 d . . .
H19 H 0.4468 0.8969 0.1542 0.062 Uiso 1 1 calc R . .
C20 C -0.2128(3) 0.99559(18) 0.21275(14) 0.0410(5) Uani 1 1 d . . .
H20A H -0.2605 1.0136 0.1692 0.049 Uiso 1 1 calc R . .
H20B H -0.2660 0.9333 0.2264 0.049 Uiso 1 1 calc R . .
C21 C -0.2594(4) 1.07487(19) 0.26306(15) 0.0446(6) Uani 1 1 d . . .
C22 C 0.0612(3) 1.06989(17) 0.16965(13) 0.0394(5) Uani 1 1 d . . .
C23 C 0.3096(5) 1.1699(3) 0.15673(19) 0.0732(10) Uani 1 1 d . . .
H23A H 0.3312 1.1487 0.1113 0.110 Uiso 1 1 calc R . .
H23B H 0.4179 1.1833 0.1788 0.110 Uiso 1 1 calc R . .
H23C H 0.2403 1.2293 0.1562 0.110 Uiso 1 1 calc R . .
C24 C -0.4904(6) 1.1452(3) 0.3262(2) 0.0879(13) Uani 1 1 d . . .
H24A H -0.5348 1.1132 0.3659 0.132 Uiso 1 1 calc R . .
H24B H -0.5816 1.1821 0.3047 0.132 Uiso 1 1 calc R . .
H24C H -0.3983 1.1896 0.3385 0.132 Uiso 1 1 calc R . .
N1 N 0.2038(3) 0.86032(15) 0.18224(10) 0.0396(5) Uani 1 1 d . . .
O1 O -0.0110(3) 1.11519(14) 0.12513(11) 0.0561(5) Uani 1 1 d . . .
O2 O -0.4248(3) 1.07034(16) 0.27986(13) 0.0668(6) Uani 1 1 d . . .
O3 O -0.1618(3) 1.13542(17) 0.28596(15) 0.0754(7) Uani 1 1 d . . .
O4 O 0.2185(3) 1.09227(14) 0.19271(11) 0.0517(5) Uani 1 1 d . . .
O5 O 0.1403(3) 0.71144(14) 0.27159(11) 0.0589(5) Uani 1 1 d . . .

loop_
_atom_site_aniso_label
_atom_site_aniso_U_11
_atom_site_aniso_U_22
_atom_site_aniso_U_33
_atom_site_aniso_U_23
_atom_site_aniso_U_13
_atom_site_aniso_U_12
C1 0.0397(14) 0.0531(15) 0.0451(15) 0.0068(12) 0.0026(11) 0.0076(12)
C2 0.079(2) 0.0578(18) 0.0578(19) 0.0119(15) -0.0199(17) -0.0071(16)
C3 0.099(3) 0.082(3) 0.066(2) 0.0113(19) -0.030(2) -0.028(2)
C4 0.072(2) 0.107(3) 0.054(2) 0.027(2) -0.0167(16) -0.016(2)
C5 0.076(2) 0.081(2) 0.0544(19) 0.0310(18) 0.0057(16) 0.0111(19)
C6 0.0643(18) 0.0592(17) 0.0502(17) 0.0125(14) 0.0144(14) 0.0104(14)
C7 0.0463(14) 0.0405(14) 0.0424(14) -0.0003(11) 0.0033(10) 0.0097(11)
C8 0.0399(13) 0.0426(13) 0.0391(14) 0.0026(10) -0.0012(10) 0.0001(11)
C9 0.0520(14) 0.0361(12) 0.0333(12) 0.0015(10) 0.0021(11) 0.0024(10)
C10 0.0368(12) 0.0337(11) 0.0366(13) 0.0000(9) -0.0001(10) 0.0013(9)
C11 0.0410(13) 0.0346(12) 0.0358(12) -0.0001(10) 0.0018(10) 0.0004(9)
C12 0.0566(17) 0.0370(13) 0.0360(13) -0.0013(10) -0.0004(11) 0.0032(12)
C13 0.0646(19) 0.0538(16) 0.0470(16) -0.0046(13) -0.0074(14) 0.0020(14)
C14 0.092(3) 0.073(2) 0.0524(19) -0.0075(16) -0.0245(18) 0.0118(19)
C15 0.117(3) 0.076(2) 0.0398(18) 0.0003(15) -0.014(2) 0.023(2)
C16 0.089(3) 0.072(2) 0.0401(16) 0.0066(15) 0.0137(16) 0.0147(19)
C17 0.069(2) 0.0468(14) 0.0402(15) 0.0010(12) 0.0084(13) 0.0055(13)
C18 0.059(2) 0.0703(19) 0.0526(18) 0.0015(14) 0.0219(14) -0.0053(16)
C19 0.0422(15) 0.0623(17) 0.0500(17) -0.0038(13) 0.0116(13) -0.0030(13)
C20 0.0417(13) 0.0363(12) 0.0449(14) 0.0012(10) 0.0036(11) 0.0006(10)
C21 0.0466(14) 0.0389(13) 0.0484(15) 0.0023(11) 0.0021(12) 0.0063(12)
C22 0.0444(14) 0.0344(11) 0.0393(13) 0.0011(11) 0.0027(11) -0.0001(10)
C23 0.074(2) 0.071(2) 0.075(2) 0.0229(18) -0.0051(17) -0.0353(18)
C24 0.080(3) 0.102(3) 0.081(3) -0.031(2) 0.011(2) 0.030(2)
N1 0.0360(10) 0.0442(11) 0.0386(12) 0.0015(9) 0.0034(9) 0.0034(9)
O1 0.0611(13) 0.0512(11) 0.0559(12) 0.0212(9) -0.0077(9) -0.0019(9)
O2 0.0459(11) 0.0722(14) 0.0822(16) -0.0188(12) 0.0138(11) 0.0092(10)
O3 0.0641(14) 0.0632(14) 0.0989(19) -0.0320(13) 0.0062(13) -0.0034(11)
O4 0.0503(10) 0.0515(10) 0.0532(11) 0.0140(9) -0.0061(9) -0.0147(9)
O5 0.0820(15) 0.0412(10) 0.0535(11) -0.0044(9) 0.0015(11) -0.0025(9)

loop_
_atom_type_symbol
_atom_type_description
_atom_type_scat_dispersion_real
_atom_type_scat_dispersion_imag
_atom_type_scat_source
C C 0.0033 0.0016 'International Tables Vol C Tables 4.2.6.8 and 6.1.1.4'
H H 0.0000 0.0000 'International Tables Vol C Tables 4.2.6.8 and 6.1.1.4'
N N 0.0061 0.0033 'International Tables Vol C Tables 4.2.6.8 and 6.1.1.4'
O O 0.0106 0.0060 'International Tables Vol C Tables 4.2.6.8 and 6.1.1.4'

loop_
_geom_angle_atom_site_label_1
_geom_angle_atom_site_label_2
_geom_angle_atom_site_label_3
_geom_angle
_geom_angle_site_symmetry_1
_geom_angle_site_symmetry_3
_geom_angle_publ_flag
C6 C1 C2 118.2(3) . . ?
C6 C1 C7 119.0(3) . . ?
C2 C1 C7 122.8(3) . . ?
C3 C2 C1 120.1(3) . . ?
C3 C2 H2 120.0 . . ?
C1 C2 H2 120.0 . . ?
C4 C3 C2 120.3(4) . . ?
C4 C3 H3 119.8 . . ?
C2 C3 H3 119.8 . . ?
C5 C4 C3 120.3(3) . . ?
C5 C4 H4 119.8 . . ?
C3 C4 H4 119.8 . . ?
C4 C5 C6 119.8(3) . . ?
C4 C5 H5 120.1 . . ?
C6 C5 H5 120.1 . . ?
C5 C6 C1 121.1(3) . . ?
C5 C6 H6 119.4 . . ?
C1 C6 H6 119.4 . . ?
O5 C7 C1 121.1(2) . . ?
O5 C7 C8 120.2(2) . . ?
C1 C7 C8 118.7(2) . . ?
N1 C8 C7 111.5(2) . . ?
N1 C8 C9 105.1(2) . . ?
C7 C8 C9 109.8(2) . . ?
N1 C8 H8 110.1 . . ?
C7 C8 H8 110.1 . . ?
C9 C8 H8 110.1 . . ?
C10 C9 C8 106.80(19) . . ?
C10 C9 H9A 110.4 . . ?
C8 C9 H9A 110.4 . . ?
C10 C9 H9B 110.4 . . ?
C8 C9 H9B 110.4 . . ?
H9A C9 H9B 108.6 . . ?
C20 C10 C22 109.32(19) . . ?
C20 C10 C9 113.9(2) . . ?
C22 C10 C9 113.0(2) . . ?
C20 C10 C11 111.33(18) . . ?
C22 C10 C11 109.68(18) . . ?
C9 C10 C11 99.24(18) . . ?
N1 C11 C12 113.2(2) . . ?
N1 C11 C10 103.15(18) . . ?
C12 C11 C10 119.0(2) . . ?
N1 C11 H11 106.9 . . ?
C12 C11 H11 106.9 . . ?
C10 C11 H11 106.9 . . ?
C13 C12 C17 119.8(3) . . ?
C13 C12 C11 121.0(3) . . ?
C17 C12 C11 119.2(2) . . ?
C12 C13 C14 121.3(3) . . ?
C12 C13 H13 119.3 . . ?
C14 C13 H13 119.3 . . ?
C15 C14 C13 120.1(4) . . ?
C15 C14 H14 119.9 . . ?
C13 C14 H14 119.9 . . ?
C14 C15 C16 119.7(3) . . ?
C14 C15 H15 120.2 . . ?
C16 C15 H15 120.2 . . ?
C15 C16 C17 120.8(3) . . ?
C15 C16 H16 119.6 . . ?
C17 C16 H16 119.6 . . ?
C16 C17 C12 118.2(3) . . ?
C16 C17 C18 123.3(3) . . ?
C12 C17 C18 118.4(3) . . ?
C19 C18 C17 120.6(3) . . ?
C19 C18 H18 119.7 . . ?
C17 C18 H18 119.7 . . ?
C18 C19 N1 122.7(3) . . ?
C18 C19 H19 118.7 . . ?
N1 C19 H19 118.7 . . ?
C21 C20 C10 113.3(2) . . ?
C21 C20 H20A 108.9 . . ?
C10 C20 H20A 108.9 . . ?
C21 C20 H20B 108.9 . . ?
C10 C20 H20B 108.9 . . ?
H20A C20 H20B 107.7 . . ?
O3 C21 O2 122.9(3) . . ?
O3 C21 C20 125.6(3) . . ?
O2 C21 C20 111.4(2) . . ?
O1 C22 O4 123.9(2) . . ?
O1 C22 C10 123.5(2) . . ?
O4 C22 C10 112.6(2) . . ?
O4 C23 H23A 109.5 . . ?
O4 C23 H23B 109.5 . . ?
H23A C23 H23B 109.5 . . ?
O4 C23 H23C 109.5 . . ?
H23A C23 H23C 109.5 . . ?
H23B C23 H23C 109.5 . . ?
O2 C24 H24A 109.5 . . ?
O2 C24 H24B 109.5 . . ?
H24A C24 H24B 109.5 . . ?
O2 C24 H24C 109.5 . . ?
H24A C24 H24C 109.5 . . ?
H24B C24 H24C 109.5 . . ?
C19 N1 C11 118.4(2) . . ?
C19 N1 C8 119.1(2) . . ?
C11 N1 C8 107.62(19) . . ?
C21 O2 C24 117.7(3) . . ?
C22 O4 C23 115.9(2) . . ?

loop_
_geom_bond_atom_site_label_1
_geom_bond_atom_site_label_2
_geom_bond_distance
_geom_bond_site_symmetry_2
_geom_bond_publ_flag
C1 C6 1.390(4) . ?
C1 C2 1.398(5) . ?
C1 C7 1.487(4) . ?
C2 C3 1.389(5) . ?
C2 H2 0.9300 . ?
C3 C4 1.374(6) . ?
C3 H3 0.9300 . ?
C4 C5 1.369(6) . ?
C4 H4 0.9300 . ?
C5 C6 1.385(5) . ?
C5 H5 0.9300 . ?
C6 H6 0.9300 . ?
C7 O5 1.215(3) . ?
C7 C8 1.529(4) . ?
C8 N1 1.466(3) . ?
C8 C9 1.563(4) . ?
C8 H8 0.9800 . ?
C9 C10 1.543(3) . ?
C9 H9A 0.9700 . ?
C9 H9B 0.9700 . ?
C10 C20 1.521(3) . ?
C10 C22 1.531(3) . ?
C10 C11 1.593(3) . ?
C11 N1 1.462(3) . ?
C11 C12 1.519(3) . ?
C11 H11 0.9800 . ?
C12 C13 1.370(4) . ?
C12 C17 1.408(4) . ?
C13 C14 1.391(5) . ?
C13 H13 0.9300 . ?
C14 C15 1.361(6) . ?
C14 H14 0.9300 . ?
C15 C16 1.401(6) . ?
C15 H15 0.9300 . ?
C16 C17 1.402(4) . ?
C16 H16 0.9300 . ?
C17 C18 1.465(5) . ?
C18 C19 1.335(5) . ?
C18 H18 0.9300 . ?
C19 N1 1.397(3) . ?
C19 H19 0.9300 . ?
C20 C21 1.503(4) . ?
C20 H20A 0.9700 . ?
C20 H20B 0.9700 . ?
C21 O3 1.198(4) . ?
C21 O2 1.320(3) . ?
C22 O1 1.208(3) . ?
C22 O4 1.331(3) . ?
C23 O4 1.446(4) . ?
C23 H23A 0.9600 . ?
C23 H23B 0.9600 . ?
C23 H23C 0.9600 . ?
C24 O2 1.452(4) . ?
C24 H24A 0.9600 . ?
C24 H24B 0.9600 . ?
C24 H24C 0.9600 . ?

loop_
_geom_torsion_atom_site_label_1
_geom_torsion_atom_site_label_2
_geom_torsion_atom_site_label_3
_geom_torsion_atom_site_label_4
_geom_torsion
_geom_torsion_site_symmetry_1
_geom_torsion_site_symmetry_2
_geom_torsion_site_symmetry_3
_geom_torsion_site_symmetry_4
_geom_torsion_publ_flag
C6 C1 C2 C3 -1.1(5) . . . . ?
C7 C1 C2 C3 179.0(3) . . . . ?
C1 C2 C3 C4 3.2(6) . . . . ?
C2 C3 C4 C5 -2.2(6) . . . . ?
C3 C4 C5 C6 -0.9(6) . . . . ?
C4 C5 C6 C1 3.0(5) . . . . ?
C2 C1 C6 C5 -1.9(4) . . . . ?
C7 C1 C6 C5 178.0(3) . . . . ?
C6 C1 C7 O5 13.4(4) . . . . ?
C2 C1 C7 O5 -166.7(3) . . . . ?
C6 C1 C7 C8 -166.7(3) . . . . ?
C2 C1 C7 C8 13.2(4) . . . . ?
O5 C7 C8 N1 -16.4(4) . . . . ?
C1 C7 C8 N1 163.7(2) . . . . ?
O5 C7 C8 C9 99.6(3) . . . . ?
C1 C7 C8 C9 -80.2(3) . . . . ?
N1 C8 C9 C10 -4.6(3) . . . . ?
C7 C8 C9 C10 -124.6(2) . . . . ?
C8 C9 C10 C20 145.4(2) . . . . ?
C8 C9 C10 C22 -89.1(2) . . . . ?
C8 C9 C10 C11 27.0(2) . . . . ?
C20 C10 C11 N1 -161.1(2) . . . . ?
C22 C10 C11 N1 77.8(2) . . . . ?
C9 C10 C11 N1 -40.8(2) . . . . ?
C20 C10 C11 C12 72.6(3) . . . . ?
C22 C10 C11 C12 -48.5(3) . . . . ?
C9 C10 C11 C12 -167.1(2) . . . . ?
N1 C11 C12 C13 153.4(2) . . . . ?
C10 C11 C12 C13 -85.2(3) . . . . ?
N1 C11 C12 C17 -24.5(3) . . . . ?
C10 C11 C12 C17 96.9(3) . . . . ?
C17 C12 C13 C14 -2.3(4) . . . . ?
C11 C12 C13 C14 179.9(3) . . . . ?
C12 C13 C14 C15 0.3(5) . . . . ?
C13 C14 C15 C16 0.6(6) . . . . ?
C14 C15 C16 C17 0.4(5) . . . . ?
C15 C16 C17 C12 -2.4(5) . . . . ?
C15 C16 C17 C18 174.2(3) . . . . ?
C13 C12 C17 C16 3.3(4) . . . . ?
C11 C12 C17 C16 -178.9(3) . . . . ?
C13 C12 C17 C18 -173.4(3) . . . . ?
C11 C12 C17 C18 4.4(4) . . . . ?
C16 C17 C18 C19 -166.4(3) . . . . ?
C12 C17 C18 C19 10.1(5) . . . . ?
C17 C18 C19 N1 -2.5(5) . . . . ?
C22 C10 C20 C21 -70.8(3) . . . . ?
C9 C10 C20 C21 56.7(3) . . . . ?
C11 C10 C20 C21 167.9(2) . . . . ?
C10 C20 C21 O3 14.9(4) . . . . ?
C10 C20 C21 O2 -165.0(2) . . . . ?
C20 C10 C22 O1 -35.8(3) . . . . ?
C9 C10 C22 O1 -163.8(2) . . . . ?
C11 C10 C22 O1 86.5(3) . . . . ?
C20 C10 C22 O4 144.4(2) . . . . ?
C9 C10 C22 O4 16.4(3) . . . . ?
C11 C10 C22 O4 -93.3(2) . . . . ?
C18 C19 N1 C11 -19.8(4) . . . . ?
C18 C19 N1 C8 -153.7(3) . . . . ?
C12 C11 N1 C19 32.0(3) . . . . ?
C10 C11 N1 C19 -98.0(2) . . . . ?
C12 C11 N1 C8 170.7(2) . . . . ?
C10 C11 N1 C8 40.7(2) . . . . ?
C7 C8 N1 C19 -125.6(2) . . . . ?
C9 C8 N1 C19 115.5(3) . . . . ?
C7 C8 N1 C11 96.0(2) . . . . ?
C9 C8 N1 C11 -22.9(2) . . . . ?
O3 C21 O2 C24 2.5(5) . . . . ?
C20 C21 O2 C24 -177.5(3) . . . . ?
O1 C22 O4 C23 -5.8(4) . . . . ?
C10 C22 O4 C23 173.9(3) . . . . ?
